data_4505787
loop_
_publ_author_name
'Rahman, A. Noman M. M.'
'Bishop, Roger'
'Craig, Donald C.'
'Marjo, Christopher E.'
'Scudder, Marcia L.'

_publ_section_title
;
 Staircase Inclusion Compounds Formed by Tetrahalodiquinoline Hosts
;
_journal_issue 5
_journal_name_full 'Crystal Growth &amp; Design'
_journal_page_first 421
_journal_paper_doi 10.1021/cg020017o
_journal_volume 2
_journal_year 2002
_chemical_formula_moiety '2(C23 H14 Br4 N2),0.5(C6 H6)'
_chemical_formula_sum 'C49 H31 Br8 N4'
_chemical_formula_weight 1315.0
_space_group_IT_number 2
_symmetry_cell_setting triclinic
_symmetry_space_group_name_Hall '-P 1'
_symmetry_space_group_name_H-M 'P -1'
_atom_type_scat_source 'International Tables for X-ray Crystallography, Vol. IV'
_audit_creation_method 'RAELSPUB and manual entry'
_cell_angle_alpha 80.53(3)
_cell_angle_beta 66.83(3)
_cell_angle_gamma 65.85(3)
_cell_formula_units_Z 2
_cell_length_a 13.290(5)
_cell_length_b 13.753(6)
_cell_length_c 14.598(6)
_cell_measurement_reflns_used 10
_cell_measurement_temperature 294
_cell_measurement_theta_max 11
_cell_measurement_theta_min 10
_cell_volume 2238.3(17)
_computing_cell_refinement 'CAD4 Version 5.0, 1989'
_computing_data_collection 'CAD4 Version 5.0, 1989'
_computing_data_reduction 'Local program'
_computing_molecular_graphics 'ORTEP-II, (Johnson, 1976)'
_computing_publication_material 'Local programs'
_computing_structure_refinement 'RAELS, (Rae, 1989)'
_computing_structure_solution 'SIR92 (Altomare et al, 1994)'
_diffrn_measurement_device_type 'Nonius CAD-4'
_diffrn_measurement_method \w--2\q
_diffrn_radiation_type 'Mo K\a'
_diffrn_radiation_wavelength 0.71073
_diffrn_reflns_av_R_equivalents 0.016
_diffrn_reflns_limit_h_max 14
_diffrn_reflns_limit_h_min -14
_diffrn_reflns_limit_k_max 15
_diffrn_reflns_limit_k_min -15
_diffrn_reflns_limit_l_max 16
_diffrn_reflns_limit_l_min 0
_diffrn_reflns_number 6488
_diffrn_reflns_theta_max 23
_diffrn_standards_decay_% 0
_diffrn_standards_interval_time 30min
_diffrn_standards_number 1
_exptl_absorpt_coefficient_mu 7.137
_exptl_absorpt_correction_T_max 0.36
_exptl_absorpt_correction_T_min 0.21
_exptl_absorpt_correction_type analytical
_exptl_absorpt_process_details '(DeMeulenaer & Tompa, 1965)'
_exptl_crystal_colour yellow
_exptl_crystal_density_diffrn 1.95
_exptl_crystal_density_method 'not measured'
_exptl_crystal_description block
_exptl_crystal_F_000 1266.0
_exptl_crystal_size_max 0.22
_exptl_crystal_size_mid 0.20
_exptl_crystal_size_min 0.20
_refine_diff_density_max 2.14
_refine_diff_density_min -1.33
_refine_ls_extinction_method none
_refine_ls_goodness_of_fit_ref 1.44
_refine_ls_hydrogen_treatment noref
_refine_ls_number_parameters 259
_refine_ls_number_reflns 3067
_refine_ls_R_factor_gt 0.055
_refine_ls_shift/su_max 0.003
_refine_ls_structure_factor_coef F
_refine_ls_weighting_details 'w = 1/[\s^2^(F) + 0.0004F^2^]'
_refine_ls_weighting_scheme calc
_refine_ls_wR_factor_ref 0.078
_reflns_number_gt 3067
_reflns_number_total 6199
_reflns_threshold_expression I>2\s(I)
_cod_data_source_file cg020017o.cif
_cod_data_source_block DRB197_(2)4_benzene
_cod_original_cell_volume 2238(2)
_cod_database_code 4505787

loop_
_symmetry_equiv_pos_site_id
_symmetry_equiv_pos_as_xyz
1 x,y,z
2 -x,-y,-z

loop_
_atom_site_label
_atom_site_fract_x
_atom_site_fract_y
_atom_site_fract_z
_atom_site_U_iso_or_equiv
_atom_site_adp_type
_atom_site_type_symbol
_atom_site_occupancy
Br1A 0.7532(1) 0.2794(1) 0.7158(1) 0.0783(5) Uani Br 1.0
Br2A 0.3213(1) 0.4341(1) 0.5484(1) 0.0756(5) Uani Br 1.0
Br3A 0.7552(2) 0.5819(2) -0.0369(1) 0.1014(7) Uani Br 1.0
Br4A 0.9845(2) 0.7120(2) 0.2235(1) 0.1216(8) Uani Br 1.0
N1A 0.7769(9) 0.2732(8) 0.4992(7) 0.055(1) Uani N 1.0
N2A 0.8547(9) 0.4442(8) 0.1161(7) 0.059(1) Uani N 1.0
C1A 0.9313(10) 0.2286(10) 0.3389(9) 0.054(1) Uani C 1.0
C2A 0.8021(11) 0.2666(10) 0.4045(9) 0.054(1) Uani C 1.0
C3A 0.7145(10) 0.2968(9) 0.3606(9) 0.054(1) Uani C 1.0
C4A 0.7473(11) 0.2873(10) 0.2495(9) 0.055(1) Uani C 1.0
C5A 0.8756(11) 0.2695(10) 0.1897(9) 0.054(1) Uani C 1.0
C6A 0.8908(11) 0.3748(10) 0.1812(9) 0.056(1) Uani C 1.0
C7A 0.9401(11) 0.3970(10) 0.2432(9) 0.056(1) Uani C 1.0
C8A 0.9771(11) 0.3170(10) 0.3184(9) 0.056(1) Uani C 1.0
C9A 0.9548(10) 0.1841(10) 0.2390(9) 0.053(1) Uani C 1.0
C10A 0.6605(11) 0.3144(10) 0.5601(9) 0.056(1) Uani C 1.0
C11A 0.6314(11) 0.3266(10) 0.6631(9) 0.058(1) Uani C 1.0
C12A 0.5164(11) 0.3727(10) 0.7261(9) 0.060(1) Uani C 1.0
C13A 0.4264(11) 0.4041(10) 0.6896(9) 0.059(2) Uani C 1.0
C14A 0.4460(11) 0.3945(10) 0.5939(10) 0.058(2) Uani C 1.0
C15A 0.5670(11) 0.3473(10) 0.5237(9) 0.056(1) Uani C 1.0
C16A 0.5984(11) 0.3367(10) 0.4211(9) 0.056(1) Uani C 1.0
C17A 0.8697(11) 0.5380(10) 0.1058(10) 0.062(2) Uani C 1.0
C18A 0.8306(11) 0.6126(11) 0.0344(10) 0.068(2) Uani C 1.0
C19A 0.8431(12) 0.7082(11) 0.0195(10) 0.073(3) Uani C 1.0
C20A 0.8930(12) 0.7388(11) 0.0753(11) 0.074(3) Uani C 1.0
C21A 0.9258(12) 0.6674(11) 0.1447(10) 0.069(2) Uani C 1.0
C22A 0.9169(11) 0.5688(10) 0.1624(10) 0.063(2) Uani C 1.0
C23A 0.9500(11) 0.4937(10) 0.2325(9) 0.060(1) Uani C 1.0
Br1B 0.9492(2) 0.9204(2) 0.4086(1) 0.1022(7) Uani Br 1.0
Br2B 0.4123(2) 1.1750(1) 0.4088(1) 0.0909(6) Uani Br 1.0
Br3B 0.1227(2) 0.9652(2) 1.0574(2) 0.1399(9) Uani Br 1.0
Br4B 0.5922(2) 0.5557(2) 0.8299(2) 0.1264(8) Uani Br 1.0
N1B 0.7249(9) 1.0196(8) 0.5869(7) 0.058(1) Uani N 1.0
N2B 0.3660(9) 0.9641(8) 0.9248(7) 0.058(1) Uani N 1.0
C1B 0.6725(12) 1.0272(11) 0.7638(9) 0.060(1) Uani C 1.0
C2B 0.6364(11) 1.0556(10) 0.6719(9) 0.052(1) Uani C 1.0
C3B 0.5164(11) 1.1092(9) 0.6818(8) 0.049(1) Uani C 1.0
C4B 0.4210(11) 1.1464(10) 0.7804(9) 0.057(2) Uani C 1.0
C5B 0.4579(12) 1.0934(10) 0.8684(9) 0.057(2) Uani C 1.0
C6B 0.4642(12) 0.9772(10) 0.8796(8) 0.052(1) Uani C 1.0
C7B 0.5767(11) 0.8925(10) 0.8376(9) 0.054(1) Uani C 1.0
C8B 0.6888(12) 0.9138(11) 0.7931(9) 0.062(1) Uani C 1.0
C9B 0.5778(13) 1.0950(11) 0.8506(9) 0.063(2) Uani C 1.0
C10B 0.7014(12) 1.0357(10) 0.5021(9) 0.059(1) Uani C 1.0
C11B 0.7959(13) 0.9914(11) 0.4089(10) 0.076(3) Uani C 1.0
C12B 0.7734(16) 1.0013(12) 0.3238(10) 0.084(4) Uani C 1.0
C13B 0.6561(16) 1.0578(12) 0.3262(10) 0.078(3) Uani C 1.0
C14B 0.5618(14) 1.1024(11) 0.4128(9) 0.067(1) Uani C 1.0
C15B 0.5840(12) 1.0895(10) 0.5024(9) 0.055(1) Uani C 1.0
C16B 0.4928(11) 1.1269(10) 0.5965(9) 0.053(1) Uani C 1.0
C17B 0.3646(13) 0.8661(11) 0.9337(9) 0.062(2) Uani C 1.0
C18B 0.2559(14) 0.8497(13) 0.9914(10) 0.078(3) Uani C 1.0
C19B 0.2523(16) 0.7533(14) 0.9981(10) 0.089(4) Uani C 1.0
C20B 0.3574(18) 0.6635(13) 0.9493(10) 0.088(4) Uani C 1.0
C21B 0.4565(15) 0.6783(12) 0.8987(9) 0.077(3) Uani C 1.0
C22B 0.4693(13) 0.7764(11) 0.8890(9) 0.062(2) Uani C 1.0
C23B 0.5774(12) 0.7927(10) 0.8411(9) 0.060(2) Uani C 1.0
C1Bz 0.9934(69) 0.4082(32) 0.5371(38) 0.193(8) Uani C 0.5
C2Bz 0.8985(33) 0.4962(65) 0.5620(12) 0.182(9) Uani C 0.5
C3Bz 0.9051(38) 0.5880(35) 0.5249(40) 0.193(9) Uani C 0.5
C4Bz 1.0066(69) 0.5918(32) 0.4629(38) 0.193(8) Uani C 0.5
C5Bz 1.1015(33) 0.5038(65) 0.4380(12) 0.182(9) Uani C 0.5
C6Bz 1.0949(38) 0.4120(35) 0.4751(40) 0.193(9) Uani C 0.5
HC1A 0.9767 0.1700 0.3748 0.055 Uani H 1.0
H1C4A 0.6965 0.3546 0.2257 0.057 Uani H 1.0
H2C4A 0.7318 0.2259 0.2381 0.056 Uani H 1.0
HC5A 0.8965 0.2452 0.1213 0.055 Uani H 1.0
H1C8A 0.9470 0.3551 0.3824 0.057 Uani H 1.0
H2C8A 1.0655 0.2845 0.2933 0.056 Uani H 1.0
H1C9A 0.9361 0.1187 0.2512 0.053 Uani H 1.0
H2C9A 1.0397 0.1661 0.1951 0.053 Uani H 1.0
HC12A 0.4978 0.3835 0.7979 0.062 Uani H 1.0
HC13A 0.3428 0.4355 0.7369 0.061 Uani H 1.0
HC16A 0.5353 0.3585 0.3923 0.057 Uani H 1.0
HC19A 0.8167 0.7583 -0.0319 0.079 Uani H 1.0
HC20A 0.9031 0.8085 0.0640 0.079 Uani H 1.0
HC23A 0.9821 0.5112 0.2764 0.062 Uani H 1.0
HC1B 0.7480 1.0373 0.7482 0.073 Uani H 1.0
H1C4B 0.3520 1.1308 0.7850 0.062 Uani H 1.0
H2C4B 0.3970 1.2250 0.7847 0.066 Uani H 1.0
HC5B 0.3983 1.1337 0.9306 0.068 Uani H 1.0
H1C8B 0.7413 0.8687 0.7322 0.068 Uani H 1.0
H2C8B 0.7282 0.8925 0.8432 0.074 Uani H 1.0
H1C9B 0.5735 1.1700 0.8371 0.071 Uani H 1.0
H2C9B 0.5980 1.0677 0.9115 0.072 Uani H 1.0
HC12B 0.8390 0.9691 0.2603 0.102 Uani H 1.0
HC13B 0.6407 1.0658 0.2630 0.092 Uani H 1.0
HC16B 0.4094 1.1672 0.6000 0.062 Uani H 1.0
HC19B 0.1763 0.7431 1.0372 0.106 Uani H 1.0
HC20B 0.3549 0.5911 0.9539 0.104 Uani H 1.0
HC23B 0.6531 0.7315 0.8102 0.071 Uani H 1.0
HC1Bz 0.9883 0.3383 0.5653 0.368 Uani H 0.5
HC2Bz 0.8211 0.4934 0.6092 0.332 Uani H 0.5
HC3Bz 0.8328 0.6551 0.5438 0.367 Uani H 0.5
HC4Bz 1.0117 0.6617 0.4347 0.368 Uani H 0.5
HC5Bz 1.1789 0.5066 0.3908 0.332 Uani H 0.5
HC6Bz 1.1672 0.3449 0.4562 0.367 Uani H 0.5

loop_
_atom_site_aniso_label
_atom_site_aniso_U_11
_atom_site_aniso_U_22
_atom_site_aniso_U_33
_atom_site_aniso_U_12
_atom_site_aniso_U_13
_atom_site_aniso_U_23
_atom_site_aniso_type_symbol
Br1A 0.081(1) 0.094(1) 0.064(1) -0.043(1) -0.0207(9) 0.0012(9) Br
Br2A 0.0439(9) 0.059(1) 0.106(1) -0.0147(8) -0.0108(8) -0.0124(8) Br
Br3A 0.076(1) 0.132(2) 0.095(1) -0.041(1) -0.044(1) 0.042(1) Br
Br4A 0.175(2) 0.115(2) 0.098(1) -0.097(2) -0.028(1) -0.002(1) Br
N1A 0.049(2) 0.053(2) 0.052(2) -0.018(2) -0.005(1) -0.005(1) N
N2A 0.049(2) 0.052(2) 0.056(2) -0.014(2) -0.005(1) 0.000(1) N
C1A 0.046(2) 0.051(2) 0.051(2) -0.016(1) -0.006(1) -0.004(1) C
C2A 0.047(2) 0.050(2) 0.052(2) -0.016(1) -0.005(1) -0.004(1) C
C3A 0.046(2) 0.050(2) 0.053(2) -0.015(2) -0.006(1) -0.003(1) C
C4A 0.046(2) 0.052(2) 0.053(2) -0.015(2) -0.007(1) -0.002(1) C
C5A 0.046(2) 0.051(2) 0.052(2) -0.015(1) -0.007(1) -0.002(1) C
C6A 0.047(2) 0.049(2) 0.054(2) -0.015(1) -0.005(1) -0.002(1) C
C7A 0.049(2) 0.050(2) 0.054(2) -0.017(2) -0.003(1) -0.005(1) C
C8A 0.048(2) 0.053(2) 0.053(2) -0.018(2) -0.005(1) -0.005(1) C
C9A 0.046(2) 0.049(2) 0.051(2) -0.015(1) -0.006(1) -0.003(1) C
C10A 0.049(2) 0.052(2) 0.053(2) -0.018(2) -0.004(1) -0.005(1) C
C11A 0.053(2) 0.057(3) 0.053(2) -0.022(2) -0.003(1) -0.007(2) C
C12A 0.054(3) 0.056(3) 0.055(2) -0.022(2) -0.001(2) -0.008(2) C
C13A 0.051(2) 0.052(2) 0.057(2) -0.019(2) -0.001(2) -0.007(2) C
C14A 0.049(2) 0.050(2) 0.057(2) -0.016(2) -0.002(2) -0.005(2) C
C15A 0.048(2) 0.050(2) 0.054(2) -0.016(2) -0.004(1) -0.005(1) C
C16A 0.046(2) 0.051(2) 0.055(2) -0.015(2) -0.005(1) -0.003(2) C
C17A 0.052(2) 0.050(2) 0.060(2) -0.014(2) -0.002(1) 0.000(2) C
C18A 0.054(3) 0.054(2) 0.064(2) -0.012(2) -0.001(2) 0.004(2) C
C19A 0.059(4) 0.052(2) 0.069(3) -0.011(2) 0.004(2) 0.004(2) C
C20A 0.062(4) 0.049(2) 0.072(4) -0.015(2) 0.009(2) -0.002(2) C
C21A 0.059(3) 0.050(2) 0.067(3) -0.018(2) 0.007(2) -0.006(1) C
C22A 0.054(2) 0.049(2) 0.061(2) -0.017(2) 0.002(1) -0.004(1) C
C23A 0.052(2) 0.051(2) 0.058(2) -0.019(2) 0.000(1) -0.007(1) C
Br1B 0.081(1) 0.093(1) 0.091(1) -0.020(1) 0.001(1) -0.012(1) Br
Br2B 0.142(2) 0.071(1) 0.093(1) -0.042(1) -0.081(1) 0.0169(9) Br
Br3B 0.087(1) 0.150(2) 0.149(2) -0.059(2) 0.001(1) 0.010(2) Br
Br4B 0.184(2) 0.075(1) 0.138(2) -0.049(1) -0.072(2) -0.010(1) Br
N1B 0.061(2) 0.065(2) 0.051(2) -0.029(2) -0.019(2) 0.006(2) N
N2B 0.072(2) 0.063(2) 0.046(2) -0.035(2) -0.018(2) 0.004(2) N
C1B 0.073(3) 0.073(3) 0.054(2) -0.042(3) -0.035(2) 0.015(2) C
C2B 0.061(3) 0.057(2) 0.045(2) -0.029(2) -0.024(2) 0.006(2) C
C3B 0.062(3) 0.049(2) 0.043(2) -0.024(2) -0.023(2) 0.004(2) C
C4B 0.068(3) 0.051(2) 0.047(2) -0.022(2) -0.019(2) 0.002(2) C
C5B 0.081(3) 0.053(2) 0.043(2) -0.033(2) -0.021(2) 0.002(2) C
C6B 0.069(2) 0.053(2) 0.043(2) -0.031(2) -0.022(2) 0.004(2) C
C7B 0.069(2) 0.053(2) 0.047(2) -0.028(2) -0.028(2) 0.007(2) C
C8B 0.067(2) 0.069(3) 0.060(2) -0.030(2) -0.034(2) 0.016(2) C
C9B 0.099(4) 0.069(3) 0.047(2) -0.053(3) -0.036(2) 0.012(2) C
C10B 0.073(2) 0.059(2) 0.045(2) -0.032(2) -0.016(2) 0.002(2) C
C11B 0.092(3) 0.070(3) 0.050(2) -0.035(3) -0.006(2) -0.001(2) C
C12B 0.129(6) 0.072(5) 0.045(2) -0.054(5) -0.009(2) -0.002(2) C
C13B 0.142(7) 0.074(5) 0.044(2) -0.070(6) -0.032(2) 0.009(2) C
C14B 0.112(5) 0.070(4) 0.048(2) -0.057(4) -0.040(2) 0.014(2) C
C15B 0.080(2) 0.056(2) 0.044(2) -0.037(2) -0.027(2) 0.006(2) C
C16B 0.067(2) 0.054(2) 0.047(2) -0.028(2) -0.028(2) 0.008(2) C
C17B 0.085(3) 0.071(2) 0.046(2) -0.048(2) -0.025(2) 0.008(2) C
C18B 0.099(4) 0.103(4) 0.056(3) -0.069(4) -0.025(3) 0.015(3) C
C19B 0.135(6) 0.121(6) 0.056(3) -0.098(6) -0.037(4) 0.023(4) C
C20B 0.165(8) 0.099(4) 0.049(2) -0.097(6) -0.045(4) 0.019(3) C
C21B 0.142(7) 0.071(2) 0.046(2) -0.067(4) -0.039(4) 0.012(2) C
C22B 0.099(4) 0.060(2) 0.044(2) -0.046(2) -0.031(2) 0.008(2) C
C23B 0.084(3) 0.052(2) 0.049(2) -0.029(2) -0.029(2) 0.007(2) C
C1Bz 0.305(9) 0.218(9) 0.224(9) -0.201(9) -0.211(9) 0.142(9) C
C2Bz 0.170(9) 0.375(9) 0.087(9) -0.193(9) -0.063(9) 0.058(9) C
C3Bz 0.184(9) 0.216(9) 0.229(9) -0.054(9) -0.139(9) -0.023(9) C
C4Bz 0.305(9) 0.218(9) 0.224(9) -0.201(9) -0.211(9) 0.142(9) C
C5Bz 0.170(9) 0.375(9) 0.087(9) -0.193(9) -0.063(9) 0.058(9) C
C6Bz 0.184(9) 0.216(9) 0.229(9) -0.054(9) -0.139(9) -0.023(9) C

loop_
_geom_angle_atom_site_label_1
_geom_angle_atom_site_label_2
_geom_angle_atom_site_label_3
_geom_angle
_geom_angle_site_symmetry_1
_geom_angle_site_symmetry_2
_geom_angle_site_symmetry_3
_geom_angle_publ_flag
C2A N1A C10A 118.6(11) 1_555 1_555 1_555 no
C6A N2A C17A 117.6(12) 1_555 1_555 1_555 no
C2A C1A C8A 111.2(10) 1_555 1_555 1_555 no
C2A C1A C9A 112.1(10) 1_555 1_555 1_555 no
C8A C1A C9A 109.1(10) 1_555 1_555 1_555 no
N1A C2A C1A 116.9(11) 1_555 1_555 1_555 no
N1A C2A C3A 123.4(11) 1_555 1_555 1_555 no
C1A C2A C3A 119.7(11) 1_555 1_555 1_555 no
C2A C3A C4A 122.0(10) 1_555 1_555 1_555 no
C2A C3A C16A 118.3(11) 1_555 1_555 1_555 no
C4A C3A C16A 119.7(12) 1_555 1_555 1_555 no
C3A C4A C5A 113.2(10) 1_555 1_555 1_555 no
C4A C5A C6A 108.6(10) 1_555 1_555 1_555 no
C4A C5A C9A 110.1(10) 1_555 1_555 1_555 no
C6A C5A C9A 111.5(10) 1_555 1_555 1_555 no
N2A C6A C5A 116.6(11) 1_555 1_555 1_555 no
N2A C6A C7A 122.3(12) 1_555 1_555 1_555 no
C5A C6A C7A 121.1(12) 1_555 1_555 1_555 no
C6A C7A C8A 120.7(11) 1_555 1_555 1_555 no
C6A C7A C23A 118.0(13) 1_555 1_555 1_555 no
C8A C7A C23A 121.3(12) 1_555 1_555 1_555 no
C1A C8A C7A 113.8(11) 1_555 1_555 1_555 no
C1A C9A C5A 107.9(10) 1_555 1_555 1_555 no
N1A C10A C11A 119.3(12) 1_555 1_555 1_555 no
N1A C10A C15A 122.3(11) 1_555 1_555 1_555 no
C11A C10A C15A 118.3(11) 1_555 1_555 1_555 no
Br1A C11A C10A 119.8(10) 1_555 1_555 1_555 no
Br1A C11A C12A 118.8(10) 1_555 1_555 1_555 no
C10A C11A C12A 121.4(13) 1_555 1_555 1_555 no
C11A C12A C13A 119.5(12) 1_555 1_555 1_555 no
C12A C13A C14A 122.9(12) 1_555 1_555 1_555 no
Br2A C14A C13A 121.5(10) 1_555 1_555 1_555 no
Br2A C14A C15A 118.8(10) 1_555 1_555 1_555 no
C13A C14A C15A 119.6(12) 1_555 1_555 1_555 no
C10A C15A C14A 118.1(11) 1_555 1_555 1_555 no
C10A C15A C16A 117.1(11) 1_555 1_555 1_555 no
C14A C15A C16A 124.7(12) 1_555 1_555 1_555 no
C3A C16A C15A 120.3(12) 1_555 1_555 1_555 no
N2A C17A C18A 117.2(13) 1_555 1_555 1_555 no
N2A C17A C22A 125.1(13) 1_555 1_555 1_555 no
C18A C17A C22A 117.6(12) 1_555 1_555 1_555 no
Br3A C18A C17A 120.2(10) 1_555 1_555 1_555 no
Br3A C18A C19A 119.1(11) 1_555 1_555 1_555 no
C17A C18A C19A 120.7(14) 1_555 1_555 1_555 no
C18A C19A C20A 121.9(14) 1_555 1_555 1_555 no
C19A C20A C21A 115.9(13) 1_555 1_555 1_555 no
Br4A C21A C20A 115.7(11) 1_555 1_555 1_555 no
Br4A C21A C22A 119.3(11) 1_555 1_555 1_555 no
C20A C21A C22A 125.0(15) 1_555 1_555 1_555 no
C17A C22A C21A 118.9(13) 1_555 1_555 1_555 no
C17A C22A C23A 114.7(12) 1_555 1_555 1_555 no
C21A C22A C23A 126.4(14) 1_555 1_555 1_555 no
C7A C23A C22A 122.1(13) 1_555 1_555 1_555 no
C2B N1B C10B 118.8(11) 1_555 1_555 1_555 no
C6B N2B C17B 119.7(12) 1_555 1_555 1_555 no
C2B C1B C8B 109.4(10) 1_555 1_555 1_555 no
C2B C1B C9B 110.8(11) 1_555 1_555 1_555 no
C8B C1B C9B 107.2(10) 1_555 1_555 1_555 no
N1B C2B C1B 114.3(11) 1_555 1_555 1_555 no
N1B C2B C3B 124.6(11) 1_555 1_555 1_555 no
C1B C2B C3B 121.0(11) 1_555 1_555 1_555 no
C2B C3B C4B 121.6(11) 1_555 1_555 1_555 no
C2B C3B C16B 116.7(11) 1_555 1_555 1_555 no
C4B C3B C16B 121.7(11) 1_555 1_555 1_555 no
C3B C4B C5B 113.6(11) 1_555 1_555 1_555 no
C4B C5B C6B 109.5(9) 1_555 1_555 1_555 no
C4B C5B C9B 108.9(10) 1_555 1_555 1_555 no
C6B C5B C9B 110.5(11) 1_555 1_555 1_555 no
N2B C6B C5B 116.7(12) 1_555 1_555 1_555 no
N2B C6B C7B 124.4(11) 1_555 1_555 1_555 no
C5B C6B C7B 118.9(11) 1_555 1_555 1_555 no
C6B C7B C8B 120.9(11) 1_555 1_555 1_555 no
C6B C7B C23B 117.3(11) 1_555 1_555 1_555 no
C8B C7B C23B 121.8(12) 1_555 1_555 1_555 no
C1B C8B C7B 115.1(11) 1_555 1_555 1_555 no
C1B C9B C5B 111.5(10) 1_555 1_555 1_555 no
N1B C10B C11B 119.9(13) 1_555 1_555 1_555 no
N1B C10B C15B 121.8(11) 1_555 1_555 1_555 no
C11B C10B C15B 118.1(12) 1_555 1_555 1_555 no
Br1B C11B C10B 118.2(11) 1_555 1_555 1_555 no
Br1B C11B C12B 120.8(12) 1_555 1_555 1_555 no
C10B C11B C12B 121.0(15) 1_555 1_555 1_555 no
C11B C12B C13B 119.4(14) 1_555 1_555 1_555 no
C12B C13B C14B 122.5(13) 1_555 1_555 1_555 no
Br2B C14B C13B 119.6(11) 1_555 1_555 1_555 no
Br2B C14B C15B 122.0(11) 1_555 1_555 1_555 no
C13B C14B C15B 118.4(14) 1_555 1_555 1_555 no
C10B C15B C14B 120.5(12) 1_555 1_555 1_555 no
C10B C15B C16B 116.4(11) 1_555 1_555 1_555 no
C14B C15B C16B 123.1(13) 1_555 1_555 1_555 no
C3B C16B C15B 121.6(12) 1_555 1_555 1_555 no
N2B C17B C18B 119.9(14) 1_555 1_555 1_555 no
N2B C17B C22B 121.2(12) 1_555 1_555 1_555 no
C18B C17B C22B 118.8(12) 1_555 1_555 1_555 no
Br3B C18B C17B 118.6(11) 1_555 1_555 1_555 no
Br3B C18B C19B 120.9(12) 1_555 1_555 1_555 no
C17B C18B C19B 120.6(16) 1_555 1_555 1_555 no
C18B C19B C20B 120.3(14) 1_555 1_555 1_555 no
C19B C20B C21B 119.0(13) 1_555 1_555 1_555 no
Br4B C21B C20B 116.7(12) 1_555 1_555 1_555 no
Br4B C21B C22B 118.5(11) 1_555 1_555 1_555 no
C20B C21B C22B 124.8(16) 1_555 1_555 1_555 no
C17B C22B C21B 116.4(13) 1_555 1_555 1_555 no
C17B C22B C23B 117.8(11) 1_555 1_555 1_555 no
C21B C22B C23B 125.8(14) 1_555 1_555 1_555 no
C7B C23B C22B 119.4(13) 1_555 1_555 1_555 no
C2Bz C1Bz C6Bz 120.0 1_555 1_555 1_555 no

loop_
_geom_bond_atom_site_label_1
_geom_bond_atom_site_label_2
_geom_bond_distance
_geom_bond_site_symmetry_1
_geom_bond_site_symmetry_2
_geom_bond_publ_flag
Br1A C11A 1.895(14) 1_555 1_555 no
Br2A C14A 1.869(13) 1_555 1_555 no
Br3A C18A 1.892(15) 1_555 1_555 no
Br4A C21A 1.908(15) 1_555 1_555 no
N1A C2A 1.298(14) 1_555 1_555 no
N1A C10A 1.367(14) 1_555 1_555 no
N2A C6A 1.316(15) 1_555 1_555 no
N2A C17A 1.360(14) 1_555 1_555 no
C1A C2A 1.508(16) 1_555 1_555 no
C1A C8A 1.511(15) 1_555 1_555 no
C1A C9A 1.541(16) 1_555 1_555 no
C2A C3A 1.429(16) 1_555 1_555 no
C3A C4A 1.518(16) 1_555 1_555 no
C3A C16A 1.362(16) 1_555 1_555 no
C4A C5A 1.513(16) 1_555 1_555 no
C5A C6A 1.521(16) 1_555 1_555 no
C5A C9A 1.521(17) 1_555 1_555 no
C6A C7A 1.435(17) 1_555 1_555 no
C7A C8A 1.498(17) 1_555 1_555 no
C7A C23A 1.368(16) 1_555 1_555 no
C10A C11A 1.418(16) 1_555 1_555 no
C10A C15A 1.419(17) 1_555 1_555 no
C11A C12A 1.369(17) 1_555 1_555 no
C12A C13A 1.380(17) 1_555 1_555 no
C13A C14A 1.335(16) 1_555 1_555 no
C14A C15A 1.458(16) 1_555 1_555 no
C15A C16A 1.403(16) 1_555 1_555 no
C17A C18A 1.431(18) 1_555 1_555 no
C17A C22A 1.413(17) 1_555 1_555 no
C18A C19A 1.363(17) 1_555 1_555 no
C19A C20A 1.430(19) 1_555 1_555 no
C20A C21A 1.361(18) 1_555 1_555 no
C21A C22A 1.383(16) 1_555 1_555 no
C22A C23A 1.393(17) 1_555 1_555 no
Br1B C11B 1.863(16) 1_555 1_555 no
Br2B C14B 1.842(15) 1_555 1_555 no
Br3B C18B 1.856(16) 1_555 1_555 no
Br4B C21B 1.936(16) 1_555 1_555 no
N1B C2B 1.322(14) 1_555 1_555 no
N1B C10B 1.354(14) 1_555 1_555 no
N2B C6B 1.284(14) 1_555 1_555 no
N2B C17B 1.339(14) 1_555 1_555 no
C1B C2B 1.538(16) 1_555 1_555 no
C1B C8B 1.497(17) 1_555 1_555 no
C1B C9B 1.493(18) 1_555 1_555 no
C2B C3B 1.413(16) 1_555 1_555 no
C3B C4B 1.489(16) 1_555 1_555 no
C3B C16B 1.361(15) 1_555 1_555 no
C4B C5B 1.522(16) 1_555 1_555 no
C5B C6B 1.549(16) 1_555 1_555 no
C5B C9B 1.520(17) 1_555 1_555 no
C6B C7B 1.434(17) 1_555 1_555 no
C7B C8B 1.503(16) 1_555 1_555 no
C7B C23B 1.361(15) 1_555 1_555 no
C10B C11B 1.450(17) 1_555 1_555 no
C10B C15B 1.426(17) 1_555 1_555 no
C11B C12B 1.361(19) 1_555 1_555 no
C12B C13B 1.418(22) 1_555 1_555 no
C13B C14B 1.387(19) 1_555 1_555 no
C14B C15B 1.419(16) 1_555 1_555 no
C15B C16B 1.426(16) 1_555 1_555 no
C17B C18B 1.448(17) 1_555 1_555 no
C17B C22B 1.425(18) 1_555 1_555 no
C18B C19B 1.333(19) 1_555 1_555 no
C19B C20B 1.441(22) 1_555 1_555 no
C20B C21B 1.314(19) 1_555 1_555 no
C21B C22B 1.405(17) 1_555 1_555 no
C22B C23B 1.423(17) 1_555 1_555 no
C1Bz C2Bz 1.313(11) 1_555 1_555 no
